data_4073394
loop_
_publ_author_name
'Reeske, Gregor'
'Sch\"urmann, Markus'
'Costisella, Burkhard'
'Jurkschat, Klaus'

_publ_section_title
;
 Ph(3-n)XnSnCH2-16-crown-5 (X = F, Cl, Br, I, SCN;n= 1, 2):&#x00A0;
 Intramolecular O \\rightarrow Sn Coordination versus Ditopic Complexation
 of Sodium Thiocyanate&#x2020;
;
_journal_issue 17
_journal_name_full Organometallics
_journal_page_first 4170
_journal_paper_doi 10.1021/om700304p
_journal_volume 26
_journal_year 2007
_chemical_formula_moiety '? C24 H33 Cl O5 Sn, 0.5 C H2 Cl2'
_chemical_formula_sum 'C24.5 H34 Cl2 O5 Sn'
_chemical_formula_weight 598.11
_chemical_name_systematic
; 
 ? 
;
_space_group_IT_number 2
_symmetry_cell_setting triclinic
_symmetry_space_group_name_Hall '-P 1'
_symmetry_space_group_name_H-M 'P -1'
_atom_sites_solution_hydrogens geom
_atom_sites_solution_primary direct
_atom_sites_solution_secondary difmap
_audit_creation_method SHELXL-97
_cell_angle_alpha 114.544(3)
_cell_angle_beta 99.695(2)
_cell_angle_gamma 96.533(4)
_cell_formula_units_Z 2
_cell_length_a 9.3160(6)
_cell_length_b 12.6372(6)
_cell_length_c 12.7260(8)
_cell_measurement_reflns_used 17271
_cell_measurement_temperature 173(1)
_cell_measurement_theta_max 27.46
_cell_measurement_theta_min 2.92
_cell_volume 1314.87(14)
_computing_cell_refinement
;
DENZO & SCALEPACK (Otwinowski & Minor, 1997)
;
_computing_data_collection 'COLLECT (Nonius, 1998)'
_computing_data_reduction
;
DENZO & SCALEPACK
;
_computing_molecular_graphics 'SHELXTL-Plus (Sheldrick, 1991)'
_computing_publication_material
;
SHELXL97
;
_computing_structure_refinement 'SHELXL97 (Sheldrick, 1997)'
_computing_structure_solution 'SHELXS97 (Sheldrick, 1997)'
_diffrn_ambient_temperature 173(1)
_diffrn_detector_area_resol_mean '19 vertical, 18 horizontal'
_diffrn_measured_fraction_theta_full 0.997
_diffrn_measured_fraction_theta_max 0.997
_diffrn_measurement_device_type 'Nonius KappaCCD'
_diffrn_measurement_method
;
 4 sets at different \k-angles and 419 frames via \w-rotation 
(\D/\w=1\%) at two times 15s per frame
;
_diffrn_radiation_monochromator graphite
_diffrn_radiation_type MoK\a
_diffrn_radiation_wavelength 0.71073
_diffrn_reflns_av_R_equivalents 0.026
_diffrn_reflns_av_sigmaI/netI 0.0736
_diffrn_reflns_limit_h_max 12
_diffrn_reflns_limit_h_min -12
_diffrn_reflns_limit_k_max 16
_diffrn_reflns_limit_k_min -16
_diffrn_reflns_limit_l_max 15
_diffrn_reflns_limit_l_min -16
_diffrn_reflns_number 17271
_diffrn_reflns_theta_full 27.46
_diffrn_reflns_theta_max 27.46
_diffrn_reflns_theta_min 2.92
_diffrn_source 'fine-focus sealed tube'
_diffrn_standards_decay_% 0
_diffrn_standards_number none
_exptl_absorpt_coefficient_mu 1.206
_exptl_absorpt_correction_type none
_exptl_crystal_colour colourless
_exptl_crystal_density_diffrn 1.511
_exptl_crystal_density_meas ?
_exptl_crystal_density_method 'not measured'
_exptl_crystal_description block
_exptl_crystal_F_000 610
_exptl_crystal_size_max 0.30
_exptl_crystal_size_mid 0.25
_exptl_crystal_size_min 0.25
_refine_diff_density_max 0.448
_refine_diff_density_min -0.495
_refine_diff_density_rms 0.065
_refine_ls_extinction_method none
_refine_ls_goodness_of_fit_ref 0.819
_refine_ls_hydrogen_treatment mixed
_refine_ls_matrix_type full
_refine_ls_number_parameters 307
_refine_ls_number_reflns 6001
_refine_ls_number_restraints 0
_refine_ls_restrained_S_all 0.819
_refine_ls_R_factor_all 0.0394
_refine_ls_R_factor_gt 0.0253
_refine_ls_shift/su_max 0.001
_refine_ls_shift/su_mean 0.000
_refine_ls_structure_factor_coef Fsqd
_refine_ls_weighting_details 'calc w=1/[\s^2^(Fo^2^)+(0.0000P)^2^+0.0000P] where P=(Fo^2^+2Fc^2^)/3'
_refine_ls_weighting_scheme calc
_refine_ls_wR_factor_gt 0.0412
_refine_ls_wR_factor_ref 0.0424
_reflns_number_gt 4592
_reflns_number_total 6001
_reflns_threshold_expression >2sigma(I)
_cod_data_source_file om700304p-file003.cif
_cod_data_source_block compound4
_cod_depositor_comments
;
The following automatic conversions were performed:

'_exptl_crystal_density_meas' value 'not measured' was changed to '?'
- the value is perceived as not measured.

Automatic conversion script
Id: cif_fix_values 3008 2015-01-20 13:52:24Z robertas 
;
_cod_original_cell_volume 1314.9(1)
_cod_original_sg_symbol_H-M P-1
_cod_original_formula_sum 'C24.50 H34 Cl2 O5 Sn'
_cod_database_code 4073394

loop_
_symmetry_equiv_pos_as_xyz
'x, y, z'
'-x, -y, -z'

loop_
_atom_site_label
_atom_site_type_symbol
_atom_site_fract_x
_atom_site_fract_y
_atom_site_fract_z
_atom_site_U_iso_or_equiv
_atom_site_adp_type
_atom_site_occupancy
_atom_site_symmetry_multiplicity
_atom_site_calc_flag
_atom_site_refinement_flags
Sn1 Sn -0.013989(15) 0.238875(11) 0.100814(12) 0.02224(5) Uani 1 1 d .
Cl1 Cl 0.11560(5) 0.21326(4) 0.27060(4) 0.03291(13) Uani 1 1 d .
O1 O -0.17768(13) 0.22632(10) -0.08968(10) 0.0232(3) Uani 1 1 d .
O2 O -0.35193(15) 0.24358(11) -0.30290(11) 0.0317(3) Uani 1 1 d .
O3 O -0.65923(15) 0.13312(11) -0.41902(11) 0.0340(3) Uani 1 1 d .
O4 O -0.70895(15) -0.08300(12) -0.40271(12) 0.0369(4) Uani 1 1 d .
O5 O -0.54878(14) -0.04853(10) -0.18134(11) 0.0285(3) Uani 1 1 d .
C1 C 0.1744(2) 0.25842(15) 0.03094(17) 0.0231(4) Uani 1 1 d .
C2 C 0.2956(2) 0.34922(17) 0.10293(19) 0.0357(5) Uani 1 1 d .
H2A H 0.2914 0.4018 0.1790 0.043 Uiso 1 1 calc R
C3 C 0.4232(2) 0.36308(18) 0.0635(2) 0.0441(6) Uani 1 1 d .
H3A H 0.5035 0.4247 0.1132 0.053 Uiso 1 1 calc R
C4 C 0.4318(2) 0.28629(18) -0.0485(2) 0.0368(5) Uani 1 1 d .
H4A H 0.5177 0.2958 -0.0746 0.044 Uiso 1 1 calc R
C5 C 0.3122(2) 0.19487(17) -0.12236(18) 0.0308(5) Uani 1 1 d .
H5A H 0.3173 0.1425 -0.1983 0.037 Uiso 1 1 calc R
C6 C 0.1849(2) 0.18162(16) -0.08267(17) 0.0260(5) Uani 1 1 d .
H6A H 0.1046 0.1202 -0.1329 0.031 Uiso 1 1 calc R
C7 C -0.0719(2) 0.40586(15) 0.19865(16) 0.0228(4) Uani 1 1 d .
C8 C -0.1568(2) 0.45937(16) 0.14282(18) 0.0304(5) Uani 1 1 d .
H8A H -0.1941 0.4202 0.0608 0.036 Uiso 1 1 calc R
C9 C -0.1876(2) 0.57029(17) 0.2067(2) 0.0370(6) Uani 1 1 d .
H9A H -0.2450 0.6044 0.1672 0.044 Uiso 1 1 calc R
C10 C -0.1337(2) 0.62962(18) 0.3276(2) 0.0422(6) Uani 1 1 d .
H10A H -0.1542 0.7038 0.3705 0.051 Uiso 1 1 calc R
C11 C -0.0489(3) 0.57831(19) 0.3849(2) 0.0478(6) Uani 1 1 d .
H11A H -0.0120 0.6180 0.4670 0.057 Uiso 1 1 calc R
C12 C -0.0179(2) 0.46725(17) 0.32085(18) 0.0363(5) Uani 1 1 d .
H12A H 0.0398 0.4337 0.3607 0.044 Uiso 1 1 calc R
C21 C -0.1692(2) 0.07352(15) 0.01963(16) 0.0232(4) Uani 1 1 d .
H21A H -0.1213 0.0117 -0.0265 0.028 Uiso 1 1 calc R
H21B H -0.1954 0.0551 0.0816 0.028 Uiso 1 1 calc R
C22 C -0.3110(2) 0.07111(15) -0.06115(15) 0.0206(4) Uani 1 1 d .
H22A H -0.3658 0.1263 -0.0124 0.025 Uiso 1 1 calc R
C23 C -0.2760(2) 0.10964(15) -0.15386(16) 0.0233(4) Uani 1 1 d .
H23A H -0.2276 0.0534 -0.2069 0.028 Uiso 1 1 calc R
H23B H -0.3668 0.1139 -0.2008 0.028 Uiso 1 1 calc R
C24 C -0.1255(2) 0.27381(16) -0.16486(17) 0.0271(5) Uani 1 1 d .
H24A H -0.1031 0.2099 -0.2313 0.032 Uiso 1 1 calc R
H24B H -0.0336 0.3317 -0.1198 0.032 Uiso 1 1 calc R
C25 C -0.2330(2) 0.33158(16) -0.21255(17) 0.0298(5) Uani 1 1 d .
H25A H -0.2717 0.3847 -0.1488 0.036 Uiso 1 1 calc R
H25B H -0.1825 0.3782 -0.2449 0.036 Uiso 1 1 calc R
C26 C -0.4537(2) 0.29342(19) -0.3559(2) 0.0409(6) Uani 1 1 d .
H26A H -0.4003 0.3447 -0.3821 0.049 Uiso 1 1 calc R
H26B H -0.5044 0.3410 -0.2980 0.049 Uiso 1 1 calc R
C27 C -0.5653(2) 0.19560(19) -0.46004(19) 0.0391(6) Uani 1 1 d .
H27A H -0.6242 0.2288 -0.5044 0.047 Uiso 1 1 calc R
H27B H -0.5143 0.1416 -0.5126 0.047 Uiso 1 1 calc R
C28 C -0.7469(2) 0.02640(18) -0.51328(18) 0.0379(5) Uani 1 1 d .
H28A H -0.6848 -0.0179 -0.5621 0.045 Uiso 1 1 calc R
H28B H -0.8217 0.0442 -0.5629 0.045 Uiso 1 1 calc R
C29 C -0.8205(2) -0.04593(19) -0.46145(18) 0.0408(6) Uani 1 1 d .
H29A H -0.8736 0.0014 -0.4056 0.049 Uiso 1 1 calc R
H29B H -0.8912 -0.1146 -0.5241 0.049 Uiso 1 1 calc R
C30 C -0.7625(2) -0.14180(18) -0.33961(18) 0.0385(6) Uani 1 1 d .
H30A H -0.8274 -0.2175 -0.3947 0.046 Uiso 1 1 calc R
H30B H -0.8188 -0.0940 -0.2871 0.046 Uiso 1 1 calc R
C31 C -0.6318(2) -0.16084(16) -0.26881(17) 0.0341(5) Uani 1 1 d .
H31A H -0.6652 -0.2088 -0.2312 0.041 Uiso 1 1 calc R
H31B H -0.5704 -0.2022 -0.3204 0.041 Uiso 1 1 calc R
C32 C -0.4079(2) -0.05300(15) -0.12154(17) 0.0255(5) Uani 1 1 d .
H32A H -0.3612 -0.1073 -0.1781 0.031 Uiso 1 1 calc R
H32B H -0.4202 -0.0812 -0.0628 0.031 Uiso 1 1 calc R
C41 C 0.4406(7) 0.4435(5) 0.4369(5) 0.0713(17) Uani 0.50 1 d P
H41A H 0.4121 0.3593 0.4142 0.086 Uiso 0.50 1 calc PR
H41B H 0.3823 0.4605 0.3773 0.086 Uiso 0.50 1 calc PR
Cl2 Cl 0.4057(6) 0.5274(4) 0.5776(5) 0.1007(16) Uani 0.50 1 d P
Cl3 Cl 0.6255(6) 0.4794(5) 0.4444(6) 0.134(2) Uani 0.50 1 d P

loop_
_atom_site_aniso_label
_atom_site_aniso_U_11
_atom_site_aniso_U_22
_atom_site_aniso_U_33
_atom_site_aniso_U_23
_atom_site_aniso_U_13
_atom_site_aniso_U_12
Sn1 0.01852(8) 0.02352(8) 0.02504(8) 0.01117(6) 0.00544(6) 0.00367(5)
Cl1 0.0260(3) 0.0444(3) 0.0317(3) 0.0214(3) 0.0031(2) 0.0080(2)
O1 0.0248(8) 0.0218(7) 0.0242(7) 0.0133(6) 0.0048(6) -0.0011(6)
O2 0.0289(8) 0.0348(8) 0.0361(8) 0.0221(7) 0.0020(7) 0.0076(7)
O3 0.0310(9) 0.0414(9) 0.0279(8) 0.0128(7) 0.0103(7) 0.0063(7)
O4 0.0280(9) 0.0552(9) 0.0324(8) 0.0238(8) 0.0080(7) 0.0075(7)
O5 0.0190(8) 0.0240(7) 0.0334(8) 0.0074(6) 0.0003(6) 0.0002(6)
C1 0.0181(11) 0.0241(10) 0.0324(12) 0.0165(10) 0.0072(9) 0.0070(9)
C2 0.0282(13) 0.0289(12) 0.0391(13) 0.0041(10) 0.0124(11) 0.0020(10)
C3 0.0243(13) 0.0340(13) 0.0634(17) 0.0125(13) 0.0142(12) -0.0025(10)
C4 0.0283(13) 0.0398(13) 0.0578(16) 0.0295(13) 0.0235(12) 0.0148(11)
C5 0.0341(13) 0.0337(12) 0.0350(12) 0.0197(11) 0.0159(11) 0.0173(11)
C6 0.0248(12) 0.0261(11) 0.0289(12) 0.0138(10) 0.0055(9) 0.0066(9)
C7 0.0182(11) 0.0212(10) 0.0255(11) 0.0074(9) 0.0067(9) 0.0000(9)
C8 0.0261(12) 0.0287(12) 0.0319(12) 0.0103(10) 0.0055(10) 0.0035(10)
C9 0.0278(13) 0.0289(12) 0.0543(16) 0.0173(12) 0.0114(12) 0.0081(10)
C10 0.0434(15) 0.0230(12) 0.0540(17) 0.0077(12) 0.0238(13) 0.0026(11)
C11 0.0631(18) 0.0339(13) 0.0322(14) 0.0032(12) 0.0138(13) -0.0016(13)
C12 0.0427(14) 0.0315(12) 0.0328(13) 0.0140(11) 0.0065(11) 0.0051(11)
C21 0.0232(11) 0.0219(10) 0.0260(11) 0.0118(9) 0.0063(9) 0.0044(9)
C22 0.0182(11) 0.0216(10) 0.0234(11) 0.0102(9) 0.0074(9) 0.0051(8)
C23 0.0222(11) 0.0215(10) 0.0229(11) 0.0084(9) 0.0035(9) 0.0005(9)
C24 0.0232(12) 0.0325(11) 0.0318(12) 0.0214(10) 0.0068(9) 0.0007(9)
C25 0.0280(12) 0.0319(12) 0.0356(12) 0.0216(10) 0.0071(10) 0.0031(10)
C26 0.0336(13) 0.0485(14) 0.0544(15) 0.0369(13) 0.0056(12) 0.0122(12)
C27 0.0312(13) 0.0580(15) 0.0384(13) 0.0306(12) 0.0053(11) 0.0155(12)
C28 0.0337(13) 0.0464(14) 0.0270(12) 0.0122(11) 0.0013(10) 0.0089(11)
C29 0.0301(13) 0.0494(14) 0.0299(13) 0.0107(11) -0.0024(11) 0.0013(11)
C30 0.0284(13) 0.0434(13) 0.0311(12) 0.0112(11) 0.0007(10) -0.0093(11)
C31 0.0347(13) 0.0287(12) 0.0308(12) 0.0095(10) 0.0061(10) -0.0074(10)
C32 0.0193(11) 0.0252(11) 0.0316(12) 0.0121(9) 0.0079(9) 0.0026(9)
C41 0.069(5) 0.066(4) 0.071(4) 0.034(3) -0.001(3) -0.009(3)
Cl2 0.147(4) 0.070(2) 0.125(3) 0.060(2) 0.060(3) 0.068(2)
Cl3 0.088(2) 0.092(3) 0.189(5) 0.027(2) 0.067(2) -0.0176(17)

loop_
_atom_type_symbol
_atom_type_description
_atom_type_scat_dispersion_real
_atom_type_scat_dispersion_imag
_atom_type_scat_source
C C 0.0033 0.0016 'International Tables Vol C Tables 4.2.6.8 and 6.1.1.4'
H H 0.0000 0.0000 'International Tables Vol C Tables 4.2.6.8 and 6.1.1.4'
O O 0.0106 0.0060 'International Tables Vol C Tables 4.2.6.8 and 6.1.1.4'
Cl Cl 0.1484 0.1585 'International Tables Vol C Tables 4.2.6.8 and 6.1.1.4'
Sn Sn -0.6537 1.4246 'International Tables Vol C Tables 4.2.6.8 and 6.1.1.4'

loop_
_geom_angle_atom_site_label_1
_geom_angle_atom_site_label_2
_geom_angle_atom_site_label_3
_geom_angle
_geom_angle_site_symmetry_1
_geom_angle_site_symmetry_3
C21 Sn1 C1 119.76(7) . .
C21 Sn1 C7 123.21(7) . .
C1 Sn1 C7 112.33(7) . .
C21 Sn1 Cl1 96.53(5) . .
C1 Sn1 Cl1 97.15(5) . .
C7 Sn1 Cl1 98.05(5) . .
C21 Sn1 O1 72.75(5) . .
C1 Sn1 O1 87.98(6) . .
C7 Sn1 O1 88.63(6) . .
Cl1 Sn1 O1 169.26(3) . .
C24 O1 C23 114.41(13) . .
C24 O1 Sn1 124.32(10) . .
C23 O1 Sn1 108.96(9) . .
C25 O2 C26 112.26(14) . .
C27 O3 C28 111.71(15) . .
C30 O4 C29 113.65(15) . .
C31 O5 C32 113.68(14) . .
C2 C1 C6 117.74(17) . .
C2 C1 Sn1 118.74(14) . .
C6 C1 Sn1 123.48(13) . .
C1 C2 C3 121.08(19) . .
C4 C3 C2 120.4(2) . .
C3 C4 C5 119.71(19) . .
C4 C5 C6 119.67(19) . .
C5 C6 C1 121.40(18) . .
C12 C7 C8 117.53(18) . .
C12 C7 Sn1 120.36(15) . .
C8 C7 Sn1 122.02(14) . .
C7 C8 C9 121.5(2) . .
C10 C9 C8 120.2(2) . .
C9 C10 C11 119.4(2) . .
C10 C11 C12 120.4(2) . .
C7 C12 C11 121.1(2) . .
C22 C21 Sn1 114.26(12) . .
C23 C22 C32 110.11(15) . .
C23 C22 C21 111.06(15) . .
C32 C22 C21 109.87(14) . .
O1 C23 C22 106.87(14) . .
O1 C24 C25 114.39(15) . .
O2 C25 C24 109.90(15) . .
O2 C26 C27 109.52(17) . .
O3 C27 C26 109.48(17) . .
O3 C28 C29 108.62(16) . .
O4 C29 C28 108.23(17) . .
O4 C30 C31 108.06(16) . .
O5 C31 C30 108.28(16) . .
O5 C32 C22 108.62(14) . .
Cl3 C41 Cl2 109.2(4) . .
Cl3 Cl2 C41 122.6(19) 2_666 2_666
Cl3 Cl2 C41 70.2(19) 2_666 .
C41 Cl2 C41 63.1(4) 2_666 .
Cl2 Cl3 C41 98.8(19) 2_666 2_666
Cl2 Cl3 C41 47.7(16) 2_666 .
C41 Cl3 C41 61.2(4) 2_666 .

loop_
_geom_bond_atom_site_label_1
_geom_bond_atom_site_label_2
_geom_bond_distance
_geom_bond_site_symmetry_2
Sn1 C21 2.1307(16) .
Sn1 C1 2.1312(18) .
Sn1 C7 2.1439(18) .
Sn1 Cl1 2.4541(5) .
Sn1 O1 2.5706(12) .
O1 C24 1.4418(19) .
O1 C23 1.4562(19) .
O2 C25 1.419(2) .
O2 C26 1.423(2) .
O3 C27 1.414(2) .
O3 C28 1.414(2) .
O4 C30 1.411(2) .
O4 C29 1.414(2) .
O5 C31 1.414(2) .
O5 C32 1.422(2) .
C1 C2 1.384(3) .
C1 C6 1.395(2) .
C2 C3 1.386(3) .
C3 C4 1.374(3) .
C4 C5 1.383(3) .
C5 C6 1.385(3) .
C7 C12 1.385(3) .
C7 C8 1.386(3) .
C8 C9 1.390(3) .
C9 C10 1.371(3) .
C10 C11 1.376(3) .
C11 C12 1.392(3) .
C21 C22 1.520(2) .
C22 C23 1.518(2) .
C22 C32 1.519(2) .
C24 C25 1.495(3) .
C26 C27 1.499(3) .
C28 C29 1.500(3) .
C30 C31 1.493(3) .
C41 Cl3 1.707(8) .
C41 Cl2 1.771(9) .
Cl2 Cl3 0.342(11) 2_666
Cl2 C41 1.498(8) 2_666
Cl3 Cl2 0.342(11) 2_666
Cl3 C41 1.686(8) 2_666

loop_
_geom_torsion_atom_site_label_1
_geom_torsion_atom_site_label_2
_geom_torsion_atom_site_label_3
_geom_torsion_atom_site_label_4
_geom_torsion
_geom_torsion_site_symmetry_4
C21 Sn1 O1 C24 -145.17(14) .
C1 Sn1 O1 C24 -23.10(13) .
C7 Sn1 O1 C24 89.30(13) .
Cl1 Sn1 O1 C24 -141.96(15) .
C21 Sn1 O1 C23 -5.38(10) .
C1 Sn1 O1 C23 116.69(11) .
C7 Sn1 O1 C23 -130.90(11) .
Cl1 Sn1 O1 C23 -2.2(2) .
C21 Sn1 C1 C2 -160.00(15) .
C7 Sn1 C1 C2 43.53(17) .
Cl1 Sn1 C1 C2 -58.25(16) .
O1 Sn1 C1 C2 131.22(16) .
C21 Sn1 C1 C6 17.53(18) .
C7 Sn1 C1 C6 -138.94(15) .
Cl1 Sn1 C1 C6 119.28(15) .
O1 Sn1 C1 C6 -51.26(15) .
C6 C1 C2 C3 -0.2(3) .
Sn1 C1 C2 C3 177.49(16) .
C1 C2 C3 C4 -0.1(3) .
C2 C3 C4 C5 0.2(3) .
C3 C4 C5 C6 0.0(3) .
C4 C5 C6 C1 -0.3(3) .
C2 C1 C6 C5 0.4(3) .
Sn1 C1 C6 C5 -177.17(14) .
C21 Sn1 C7 C12 110.36(15) .
C1 Sn1 C7 C12 -94.12(15) .
Cl1 Sn1 C7 C12 7.07(15) .
O1 Sn1 C7 C12 178.63(15) .
C21 Sn1 C7 C8 -73.11(16) .
C1 Sn1 C7 C8 82.42(16) .
Cl1 Sn1 C7 C8 -176.40(14) .
O1 Sn1 C7 C8 -4.84(15) .
C12 C7 C8 C9 -0.2(3) .
Sn1 C7 C8 C9 -176.85(14) .
C7 C8 C9 C10 0.0(3) .
C8 C9 C10 C11 0.0(3) .
C9 C10 C11 C12 0.1(3) .
C8 C7 C12 C11 0.3(3) .
Sn1 C7 C12 C11 177.00(15) .
C10 C11 C12 C7 -0.2(3) .
C1 Sn1 C21 C22 -101.42(14) .
C7 Sn1 C21 C22 52.38(16) .
Cl1 Sn1 C21 C22 156.47(12) .
O1 Sn1 C21 C22 -24.13(12) .
Sn1 C21 C22 C23 53.55(17) .
Sn1 C21 C22 C32 175.62(12) .
C24 O1 C23 C22 176.41(14) .
Sn1 O1 C23 C22 32.25(15) .
C32 C22 C23 O1 -177.39(14) .
C21 C22 C23 O1 -55.46(19) .
C23 O1 C24 C25 81.69(19) .
Sn1 O1 C24 C25 -140.41(13) .
C26 O2 C25 C24 -176.88(16) .
O1 C24 C25 O2 -73.6(2) .
C25 O2 C26 C27 173.02(16) .
C28 O3 C27 C26 -168.43(17) .
O2 C26 C27 O3 69.0(2) .
C27 O3 C28 C29 169.08(17) .
C30 O4 C29 C28 173.86(16) .
O3 C28 C29 O4 -67.1(2) .
C29 O4 C30 C31 -172.27(16) .
C32 O5 C31 C30 -169.61(15) .
O4 C30 C31 O5 65.9(2) .
C31 O5 C32 C22 161.96(15) .
C23 C22 C32 O5 -66.44(19) .
C21 C22 C32 O5 170.93(14) .
Cl3 C41 Cl2 Cl3 152.0(13) 2_666
Cl3 C41 Cl2 C41 6.5(3) 2_666
Cl2 C41 Cl3 Cl2 -143.4(18) 2_666
Cl2 C41 Cl3 C41 -5.9(3) 2_666
